data_1514379
loop_
_publ_author_name
'DeMott, Jessica C.'
'Bhuvanesh, Nattamai'
'Ozerov, Oleg V.'

_publ_section_title
;
 Frustrated Lewis pair-like splitting of aromatic C--H bonds and
 abstraction of halogen atoms by a cationic [(FPNP)Pt]+ species
;
_journal_issue 2
_journal_name_full 'Chemical Science'
_journal_page_first 642
_journal_paper_doi 10.1039/c2sc21385k
_journal_volume 4
_journal_year 2013
_chemical_formula_moiety 'C30 H39 F3 N P2 Pt, C24 B F20'
_chemical_formula_sum 'C54 H39 B F23 N P2 Pt'
_chemical_formula_weight 1406.69
_chemical_name_systematic
;
?
;
_space_group_IT_number 14
_symmetry_cell_setting monoclinic
_symmetry_space_group_name_Hall '-P 2ybc'
_symmetry_space_group_name_H-M 'P 1 21/c 1'
_atom_sites_solution_hydrogens geom
_atom_sites_solution_primary direct
_atom_sites_solution_secondary difmap
_audit_creation_method SHELXL-97
_cell_angle_alpha 90.00
_cell_angle_beta 125.955(7)
_cell_angle_gamma 90.00
_cell_formula_units_Z 4
_cell_length_a 15.495(2)
_cell_length_b 18.673(3)
_cell_length_c 22.444(2)
_cell_measurement_reflns_used 9853
_cell_measurement_temperature 110(2)
_cell_measurement_theta_max 28.26
_cell_measurement_theta_min 2.45
_cell_volume 5256.7(13)
_computing_structure_refinement 'SHELXL-97 (Sheldrick, 1997)'
_computing_structure_solution 'SHELXS-97 (Sheldrick, 1990)'
_diffrn_ambient_temperature 110(2)
_diffrn_measured_fraction_theta_full 0.991
_diffrn_measured_fraction_theta_max 0.991
_diffrn_radiation_monochromator graphite
_diffrn_radiation_source 'fine-focus sealed tube'
_diffrn_radiation_type MoK\a
_diffrn_radiation_wavelength 0.71073
_diffrn_reflns_av_R_equivalents 0.0375
_diffrn_reflns_av_sigmaI/netI 0.0323
_diffrn_reflns_limit_h_max 20
_diffrn_reflns_limit_h_min -20
_diffrn_reflns_limit_k_max 24
_diffrn_reflns_limit_k_min -24
_diffrn_reflns_limit_l_max 29
_diffrn_reflns_limit_l_min -29
_diffrn_reflns_number 50445
_diffrn_reflns_theta_full 27.50
_diffrn_reflns_theta_max 27.50
_diffrn_reflns_theta_min 2.45
_exptl_absorpt_coefficient_mu 2.852
_exptl_absorpt_correction_T_max 0.8475
_exptl_absorpt_correction_T_min 0.5993
_exptl_absorpt_correction_type multi-scan
_exptl_absorpt_process_details SADABS
_exptl_crystal_colour blue
_exptl_crystal_density_diffrn 1.777
_exptl_crystal_density_method 'not measured'
_exptl_crystal_description block
_exptl_crystal_F_000 2760
_exptl_crystal_size_max 0.20
_exptl_crystal_size_mid 0.11
_exptl_crystal_size_min 0.06
_refine_diff_density_max 3.437
_refine_diff_density_min -1.662
_refine_diff_density_rms 0.095
_refine_ls_extinction_method none
_refine_ls_goodness_of_fit_ref 1.047
_refine_ls_hydrogen_treatment constr
_refine_ls_matrix_type full
_refine_ls_number_parameters 757
_refine_ls_number_reflns 11953
_refine_ls_number_restraints 1
_refine_ls_restrained_S_all 1.047
_refine_ls_R_factor_all 0.0376
_refine_ls_R_factor_gt 0.0285
_refine_ls_shift/su_max 0.001
_refine_ls_shift/su_mean 0.000
_refine_ls_structure_factor_coef Fsqd
_refine_ls_weighting_details 'calc w=1/[\s^2^(Fo^2^)+(0.0300P)^2^+5.5465P] where P=(Fo^2^+2Fc^2^)/3'
_refine_ls_weighting_scheme calc
_refine_ls_wR_factor_gt 0.0640
_refine_ls_wR_factor_ref 0.0670
_reflns_number_gt 10152
_reflns_number_total 11953
_reflns_threshold_expression >2sigma(I)
_cod_data_source_file c2sc21385k.txt
_cod_data_source_block oz288
_cod_original_cell_volume 5256.7(12)
_cod_original_sg_symbol_H-M P2(1)/c
_cod_database_code 1514379

loop_
_symmetry_equiv_pos_as_xyz
'x, y, z'
'-x, y+1/2, -z+1/2'
'-x, -y, -z'
'x, -y-1/2, z-1/2'

loop_
_atom_site_label
_atom_site_type_symbol
_atom_site_fract_x
_atom_site_fract_y
_atom_site_fract_z
_atom_site_U_iso_or_equiv
_atom_site_adp_type
_atom_site_occupancy
_atom_site_symmetry_multiplicity
_atom_site_calc_flag
_atom_site_refinement_flags
_atom_site_disorder_assembly
_atom_site_disorder_group
B1 B 0.8813(3) 0.79349(18) 0.74748(18) 0.0163(6) Uani 1 1 d . . .
C1 C 1.0799(2) 0.84994(15) 0.83827(15) 0.0181(6) Uani 1 1 d . . .
C2 C 1.1321(3) 0.92641(16) 0.93925(16) 0.0248(7) Uani 1 1 d . . .
C3 C 1.0312(3) 0.91892(16) 0.92195(17) 0.0237(7) Uani 1 1 d . . .
C4 C 1.1562(2) 0.89160(16) 0.89699(16) 0.0212(6) Uani 1 1 d . . .
C5 C 0.9782(2) 0.83883(15) 0.81892(15) 0.0168(6) Uani 1 1 d . . .
C6 C 0.9580(2) 0.87706(16) 0.86271(16) 0.0201(6) Uani 1 1 d . . .
C7 C 0.8067(2) 0.85866(15) 0.68944(15) 0.0172(6) Uani 1 1 d . . .
C8 C 0.8436(2) 0.89740(16) 0.65575(16) 0.0200(6) Uani 1 1 d . . .
C9 C 0.7120(2) 0.88412(16) 0.67447(16) 0.0189(6) Uani 1 1 d . . .
C10 C 0.6563(2) 0.94178(16) 0.62821(16) 0.0208(6) Uani 1 1 d . . .
C11 C 0.6945(3) 0.97605(16) 0.59411(16) 0.0231(7) Uani 1 1 d . . .
C12 C 0.7896(3) 0.95409(16) 0.60811(17) 0.0231(7) Uani 1 1 d . . .
C13 C 0.8161(2) 0.73907(15) 0.76645(16) 0.0163(6) Uani 1 1 d . . .
C14 C 0.8485(2) 0.71238(16) 0.83432(16) 0.0194(6) Uani 1 1 d . . .
C15 C 0.7941(2) 0.65989(16) 0.84356(17) 0.0218(6) Uani 1 1 d . . .
C16 C 0.7026(3) 0.63048(16) 0.78351(19) 0.0243(7) Uani 1 1 d . . .
C17 C 0.6672(2) 0.65448(16) 0.71446(17) 0.0216(6) Uani 1 1 d . . .
C18 C 0.7237(2) 0.70678(16) 0.70828(16) 0.0179(6) Uani 1 1 d . . .
C19 C 0.9824(3) 0.61781(17) 0.6638(2) 0.0297(8) Uani 1 1 d . . .
C20 C 1.0295(3) 0.62750(17) 0.7376(2) 0.0277(7) Uani 1 1 d . . .
C21 C 0.9993(2) 0.68443(15) 0.76081(17) 0.0200(6) Uani 1 1 d . . .
C22 C 0.9058(3) 0.66524(18) 0.61462(18) 0.0277(7) Uani 1 1 d . . .
C23 C 0.9222(2) 0.73478(15) 0.71346(16) 0.0176(6) Uani 1 1 d . . .
C24 C 0.8784(2) 0.72220(16) 0.63996(17) 0.0210(6) Uani 1 1 d . . .
C25 C 0.4584(3) 0.02221(17) 0.05082(17) 0.0235(7) Uani 1 1 d . . .
H25 H 0.4355 -0.0251 0.0407 0.028 Uiso 1 1 calc R . .
C26 C 0.3985(2) 0.07577(17) 0.00086(17) 0.0218(6) Uani 1 1 d . . .
C27 C 0.4268(2) 0.14711(16) 0.01517(16) 0.0189(6) Uani 1 1 d . . .
H27 H 0.3836 0.1820 -0.0195 0.023 Uiso 1 1 calc R . .
C28 C 0.5205(2) 0.16605(15) 0.08195(15) 0.0170(6) Uani 1 1 d . . .
C29 C 0.5862(2) 0.11161(16) 0.13133(15) 0.0185(6) Uani 1 1 d . . .
C30 C 0.5543(2) 0.04077(16) 0.11697(17) 0.0216(6) Uani 1 1 d . . .
H30 H 0.5967 0.0056 0.1514 0.026 Uiso 1 1 calc R . .
C31 C 0.7617(2) 0.08263(15) 0.25432(16) 0.0197(6) Uani 1 1 d . . .
C32 C 0.8015(3) 0.02608(16) 0.23663(18) 0.0238(7) Uani 1 1 d . . .
H32 H 0.7760 0.0183 0.1879 0.029 Uiso 1 1 calc R . .
C33 C 0.8786(3) -0.01843(17) 0.29131(18) 0.0252(7) Uani 1 1 d . . .
H33 H 0.9052 -0.0565 0.2800 0.030 Uiso 1 1 calc R . .
C34 C 0.9152(2) -0.00548(16) 0.36262(17) 0.0225(6) Uani 1 1 d . . .
C35 C 0.8781(2) 0.05013(16) 0.38202(17) 0.0202(6) Uani 1 1 d . . .
H35 H 0.9048 0.0574 0.4310 0.024 Uiso 1 1 calc R . .
C36 C 0.7997(2) 0.09557(15) 0.32716(16) 0.0174(6) Uani 1 1 d . . .
C37 C 0.8633(3) 0.21070(17) 0.43338(17) 0.0247(7) Uani 1 1 d . . .
H37 H 0.8980 0.1717 0.4693 0.030 Uiso 1 1 calc R . .
C38 C 0.9430(3) 0.2409(2) 0.4209(2) 0.0391(9) Uani 1 1 d . . .
H38A H 0.9105 0.2795 0.3861 0.059 Uiso 1 1 calc R . .
H38B H 0.9639 0.2040 0.4021 0.059 Uiso 1 1 calc R . .
H38C H 1.0046 0.2584 0.4667 0.059 Uiso 1 1 calc R . .
C39 C 0.8256(3) 0.2670(2) 0.46332(19) 0.0383(9) Uani 1 1 d . . .
H39A H 0.8846 0.2816 0.5116 0.057 Uiso 1 1 calc R . .
H39B H 0.7709 0.2467 0.4659 0.057 Uiso 1 1 calc R . .
H39C H 0.7976 0.3078 0.4311 0.057 Uiso 1 1 calc R . .
C40 C 0.6542(3) 0.13748(17) 0.36367(18) 0.0254(7) Uani 1 1 d . . .
H40 H 0.6269 0.1780 0.3758 0.030 Uiso 1 1 calc R . .
C41 C 0.5586(3) 0.1031(2) 0.2927(2) 0.0346(8) Uani 1 1 d . . .
H41A H 0.5828 0.0634 0.2789 0.052 Uiso 1 1 calc R . .
H41B H 0.5255 0.1380 0.2538 0.052 Uiso 1 1 calc R . .
H41C H 0.5078 0.0866 0.3010 0.052 Uiso 1 1 calc R . .
C42 C 0.7052(3) 0.0852(2) 0.4280(2) 0.0345(8) Uani 1 1 d . . .
H42A H 0.6533 0.0708 0.4360 0.052 Uiso 1 1 calc R . .
H42B H 0.7640 0.1081 0.4715 0.052 Uiso 1 1 calc R . .
H42C H 0.7303 0.0439 0.4170 0.052 Uiso 1 1 calc R . .
C44 C 0.6619(2) 0.33180(15) 0.27218(16) 0.0188(6) Uani 1 1 d . A .
C46 C 0.7253(3) 0.45572(18) 0.29348(19) 0.0333(8) Uani 1 1 d . A .
H46 H 0.7646 0.4907 0.2898 0.040 Uiso 1 1 calc R . .
C47 C 0.6718(3) 0.47217(18) 0.32392(19) 0.0349(8) Uani 1 1 d . . .
H47 H 0.6758 0.5180 0.3415 0.042 Uiso 1 1 calc R . .
C48 C 0.6126(3) 0.42005(18) 0.32792(19) 0.0318(8) Uani 1 1 d . A .
H48 H 0.5751 0.4306 0.3473 0.038 Uiso 1 1 calc R . .
C49 C 0.5966(2) 0.30920(16) 0.06862(16) 0.0217(6) Uani 1 1 d . . .
H49 H 0.6011 0.3595 0.0826 0.026 Uiso 1 1 calc R . .
C50 C 0.5203(3) 0.30622(19) -0.01520(17) 0.0314(8) Uani 1 1 d . . .
H50A H 0.5441 0.3388 -0.0359 0.047 Uiso 1 1 calc R . .
H50B H 0.4500 0.3196 -0.0309 0.047 Uiso 1 1 calc R . .
H50C H 0.5187 0.2584 -0.0316 0.047 Uiso 1 1 calc R . .
C51 C 0.7086(3) 0.28671(19) 0.09522(19) 0.0299(7) Uani 1 1 d . . .
H51A H 0.7071 0.2382 0.0804 0.045 Uiso 1 1 calc R . .
H51B H 0.7558 0.2901 0.1479 0.045 Uiso 1 1 calc R . .
H51C H 0.7333 0.3177 0.0740 0.045 Uiso 1 1 calc R . .
C52 C 0.4198(2) 0.29590(17) 0.08168(17) 0.0230(6) Uani 1 1 d . . .
H52 H 0.3720 0.2875 0.0285 0.028 Uiso 1 1 calc R . .
C53 C 0.4241(3) 0.37697(17) 0.09424(19) 0.0303(8) Uani 1 1 d . . .
H53A H 0.3542 0.3941 0.0759 0.045 Uiso 1 1 calc R . .
H53B H 0.4486 0.4006 0.0687 0.045 Uiso 1 1 calc R . .
H53C H 0.4722 0.3870 0.1459 0.045 Uiso 1 1 calc R . .
C54 C 0.3735(3) 0.25595(19) 0.1168(2) 0.0329(8) Uani 1 1 d . . .
H54A H 0.4169 0.2651 0.1688 0.049 Uiso 1 1 calc R . .
H54B H 0.3726 0.2055 0.1084 0.049 Uiso 1 1 calc R . .
H54C H 0.3022 0.2723 0.0953 0.049 Uiso 1 1 calc R . .
F1 F 0.63997(16) 1.03091(10) 0.54750(10) 0.0335(5) Uani 1 1 d . . .
F2 F 0.82902(16) 0.98794(10) 0.57596(11) 0.0345(5) Uani 1 1 d . . .
F3 F 0.93773(14) 0.87999(10) 0.66835(10) 0.0254(4) Uani 1 1 d . . .
F4 F 1.11207(13) 0.81970(9) 0.79878(9) 0.0210(4) Uani 1 1 d . . .
F5 F 1.20559(16) 0.96694(11) 0.99657(10) 0.0360(5) Uani 1 1 d . . .
F6 F 1.00583(17) 0.95188(11) 0.96241(11) 0.0368(5) Uani 1 1 d . . .
F7 F 0.85957(14) 0.87330(10) 0.84764(10) 0.0262(4) Uani 1 1 d . . .
F8 F 1.25568(14) 0.89806(10) 0.91362(10) 0.0272(4) Uani 1 1 d . . .
F9 F 0.65111(16) 0.57788(10) 0.79150(12) 0.0352(5) Uani 1 1 d . . .
F10 F 0.57923(14) 0.62578(10) 0.65374(10) 0.0293(4) Uani 1 1 d . . .
F11 F 1.04517(14) 0.68859(9) 0.83369(10) 0.0253(4) Uani 1 1 d . . .
F12 F 1.10396(16) 0.58061(10) 0.78693(12) 0.0384(5) Uani 1 1 d . . .
F13 F 1.01151(18) 0.56271(11) 0.64060(13) 0.0466(6) Uani 1 1 d . . .
F14 F 0.85684(16) 0.65624(12) 0.54203(11) 0.0394(5) Uani 1 1 d . . .
F15 F 0.80146(14) 0.76568(10) 0.58652(9) 0.0264(4) Uani 1 1 d . . .
F16 F 0.56365(14) 0.96321(10) 0.61541(10) 0.0304(4) Uani 1 1 d . . .
F17 F 0.66608(14) 0.85289(10) 0.70378(10) 0.0253(4) Uani 1 1 d . . .
F18 F 0.93901(14) 0.73581(10) 0.89711(9) 0.0249(4) Uani 1 1 d . . .
F19 F 0.68454(14) 0.72639(9) 0.63838(9) 0.0234(4) Uani 1 1 d . . .
F20 F 0.83107(15) 0.63635(10) 0.91147(10) 0.0309(4) Uani 1 1 d . . .
F21 F 0.99119(15) -0.04895(10) 0.41630(11) 0.0319(4) Uani 1 1 d . . .
C45 C 0.7198(3) 0.38679(17) 0.26852(18) 0.0259(7) Uani 1 1 d D . .
H60A H 0.7565 0.3767 0.2484 0.031 Uiso 0.85 1 calc P A 1
F22A F 0.55259(18) 0.30161(12) 0.30883(13) 0.0329(7) Uani 0.845(5) 1 d P A 1
C43 C 0.6096(2) 0.35162(17) 0.30267(17) 0.0241(7) Uani 1 1 d . . .
H60B H 0.5700 0.3170 0.3065 0.029 Uiso 0.15 1 calc P A 2
F22B F 0.7714(11) 0.3719(7) 0.2389(8) 0.046(5) Uani 0.155(5) 1 d PD A 2
F23 F 0.30688(15) 0.05804(10) -0.06459(10) 0.0324(5) Uani 1 1 d . . .
N1 N 0.6903(2) 0.13536(13) 0.19811(13) 0.0219(5) Uani 1 1 d . A .
H1 H 0.7269 0.1499 0.1801 0.026 Uiso 1 1 calc R . .
P1 P 0.55099(6) 0.25898(4) 0.11526(4) 0.01708(15) Uani 1 1 d . A .
P2 P 0.74939(6) 0.17388(4) 0.34694(4) 0.01667(15) Uani 1 1 d . A .
Pt1 Pt 0.666615(9) 0.233351(6) 0.237794(6) 0.01628(4) Uani 1 1 d . . .

loop_
_atom_site_aniso_label
_atom_site_aniso_U_11
_atom_site_aniso_U_22
_atom_site_aniso_U_33
_atom_site_aniso_U_23
_atom_site_aniso_U_13
_atom_site_aniso_U_12
B1 0.0145(15) 0.0162(15) 0.0153(16) -0.0005(12) 0.0071(14) 0.0009(12)
C1 0.0203(14) 0.0152(14) 0.0132(14) 0.0024(11) 0.0067(13) 0.0013(11)
C2 0.0315(17) 0.0176(15) 0.0142(15) -0.0015(11) 0.0072(14) -0.0047(13)
C3 0.0342(18) 0.0166(14) 0.0211(16) 0.0005(12) 0.0166(15) 0.0043(13)
C4 0.0203(15) 0.0197(15) 0.0178(15) 0.0033(11) 0.0079(13) -0.0011(12)
C5 0.0166(14) 0.0149(14) 0.0148(14) 0.0034(10) 0.0069(12) 0.0033(11)
C6 0.0202(15) 0.0178(14) 0.0199(16) 0.0016(11) 0.0105(13) 0.0025(12)
C7 0.0158(14) 0.0172(14) 0.0128(14) -0.0015(11) 0.0052(12) -0.0002(11)
C8 0.0176(14) 0.0205(15) 0.0168(15) -0.0001(11) 0.0073(13) -0.0003(12)
C9 0.0190(14) 0.0180(14) 0.0156(15) -0.0016(11) 0.0079(13) -0.0007(11)
C10 0.0182(14) 0.0186(14) 0.0190(16) -0.0028(11) 0.0072(13) 0.0041(12)
C11 0.0277(17) 0.0159(14) 0.0143(15) 0.0016(11) 0.0059(14) 0.0057(12)
C12 0.0276(16) 0.0195(15) 0.0179(16) 0.0017(12) 0.0110(14) -0.0024(12)
C13 0.0143(13) 0.0147(13) 0.0190(15) -0.0003(11) 0.0093(12) 0.0030(11)
C14 0.0174(14) 0.0201(15) 0.0171(15) 0.0013(11) 0.0081(13) 0.0049(11)
C15 0.0268(16) 0.0211(15) 0.0237(16) 0.0060(12) 0.0181(15) 0.0086(12)
C16 0.0257(16) 0.0160(15) 0.0382(19) 0.0028(13) 0.0227(16) 0.0016(12)
C17 0.0175(14) 0.0173(15) 0.0265(17) -0.0048(12) 0.0109(14) -0.0006(11)
C18 0.0174(14) 0.0176(14) 0.0160(14) 0.0003(11) 0.0083(12) 0.0027(11)
C19 0.0295(17) 0.0198(16) 0.046(2) -0.0139(14) 0.0255(17) -0.0063(13)
C20 0.0211(16) 0.0168(15) 0.045(2) 0.0010(14) 0.0195(16) 0.0004(12)
C21 0.0171(14) 0.0166(14) 0.0231(16) 0.0014(11) 0.0100(13) -0.0023(11)
C22 0.0243(16) 0.0318(18) 0.0294(18) -0.0133(14) 0.0172(15) -0.0091(14)
C23 0.0146(13) 0.0146(13) 0.0210(15) -0.0015(11) 0.0090(13) -0.0028(11)
C24 0.0162(14) 0.0222(15) 0.0187(15) -0.0022(11) 0.0070(13) -0.0025(12)
C25 0.0280(17) 0.0186(15) 0.0267(17) -0.0043(12) 0.0176(15) -0.0067(13)
C26 0.0178(15) 0.0259(16) 0.0181(15) -0.0065(12) 0.0086(13) -0.0056(12)
C27 0.0197(15) 0.0195(14) 0.0168(15) -0.0005(11) 0.0103(13) 0.0001(12)
C28 0.0216(15) 0.0141(13) 0.0155(14) 0.0005(11) 0.0109(13) -0.0010(11)
C29 0.0226(15) 0.0188(14) 0.0133(14) -0.0011(11) 0.0100(13) 0.0004(12)
C30 0.0271(16) 0.0168(14) 0.0203(16) 0.0016(11) 0.0136(14) 0.0021(12)
C31 0.0229(15) 0.0149(14) 0.0173(15) 0.0030(11) 0.0096(13) -0.0001(11)
C32 0.0315(17) 0.0197(15) 0.0230(16) -0.0014(12) 0.0175(15) -0.0016(13)
C33 0.0290(17) 0.0186(15) 0.0354(19) 0.0009(13) 0.0230(16) 0.0016(13)
C34 0.0168(14) 0.0208(15) 0.0283(17) 0.0042(12) 0.0122(14) 0.0012(12)
C35 0.0182(14) 0.0226(15) 0.0179(15) 0.0029(12) 0.0095(13) 0.0003(12)
C36 0.0167(14) 0.0172(14) 0.0184(15) 0.0014(11) 0.0104(13) -0.0009(11)
C37 0.0242(16) 0.0224(15) 0.0140(15) -0.0015(12) 0.0037(13) 0.0002(13)
C38 0.0289(19) 0.043(2) 0.0260(19) -0.0009(16) 0.0055(16) -0.0149(16)
C39 0.038(2) 0.035(2) 0.0202(18) -0.0102(15) 0.0044(16) 0.0068(16)
C40 0.0300(17) 0.0244(16) 0.0304(18) 0.0036(13) 0.0226(16) 0.0039(13)
C41 0.0263(18) 0.038(2) 0.041(2) 0.0004(16) 0.0207(17) -0.0052(15)
C42 0.041(2) 0.039(2) 0.038(2) 0.0106(16) 0.0310(19) 0.0044(16)
C44 0.0162(14) 0.0160(14) 0.0139(14) -0.0009(11) 0.0030(12) 0.0022(11)
C46 0.0341(19) 0.0205(16) 0.032(2) -0.0009(14) 0.0122(17) -0.0046(14)
C47 0.0333(19) 0.0213(17) 0.0305(19) -0.0073(14) 0.0077(16) 0.0026(14)
C48 0.0291(18) 0.0302(18) 0.0284(19) -0.0081(14) 0.0126(16) 0.0061(14)
C49 0.0188(14) 0.0172(14) 0.0195(16) 0.0019(11) 0.0059(13) -0.0022(11)
C50 0.0277(17) 0.0344(19) 0.0213(17) 0.0098(14) 0.0083(15) -0.0052(15)
C51 0.0213(16) 0.0360(19) 0.0250(18) 0.0025(14) 0.0095(15) -0.0017(14)
C52 0.0171(14) 0.0216(15) 0.0199(16) -0.0004(12) 0.0050(13) 0.0041(12)
C53 0.0264(17) 0.0238(17) 0.0277(18) -0.0010(13) 0.0086(15) 0.0096(13)
C54 0.0281(18) 0.036(2) 0.038(2) -0.0064(15) 0.0211(17) 0.0001(15)
F1 0.0414(12) 0.0221(10) 0.0274(11) 0.0118(8) 0.0148(10) 0.0139(9)
F2 0.0417(12) 0.0297(11) 0.0348(11) 0.0135(9) 0.0239(10) 0.0028(9)
F3 0.0208(9) 0.0307(10) 0.0258(10) 0.0066(8) 0.0142(8) 0.0022(8)
F4 0.0190(8) 0.0235(9) 0.0193(9) -0.0037(7) 0.0106(8) -0.0031(7)
F5 0.0421(12) 0.0323(11) 0.0220(10) -0.0131(8) 0.0124(9) -0.0153(9)
F6 0.0494(13) 0.0338(11) 0.0345(12) -0.0130(9) 0.0286(11) -0.0013(9)
F7 0.0251(9) 0.0273(10) 0.0291(10) -0.0031(8) 0.0176(9) 0.0038(8)
F8 0.0213(9) 0.0279(10) 0.0246(10) -0.0040(8) 0.0091(8) -0.0094(8)
F9 0.0364(11) 0.0273(10) 0.0485(13) 0.0057(9) 0.0287(11) -0.0058(9)
F10 0.0220(9) 0.0258(10) 0.0328(11) -0.0080(8) 0.0120(9) -0.0088(8)
F11 0.0208(9) 0.0247(10) 0.0237(10) 0.0070(7) 0.0093(8) 0.0046(7)
F12 0.0340(11) 0.0219(10) 0.0573(14) 0.0097(9) 0.0257(11) 0.0129(8)
F13 0.0483(13) 0.0296(11) 0.0691(16) -0.0222(11) 0.0386(13) -0.0017(10)
F14 0.0375(12) 0.0492(13) 0.0306(11) -0.0216(10) 0.0195(10) -0.0096(10)
F15 0.0228(9) 0.0336(10) 0.0152(9) -0.0012(7) 0.0070(8) 0.0021(8)
F16 0.0235(10) 0.0297(10) 0.0303(11) 0.0048(8) 0.0115(9) 0.0126(8)
F17 0.0217(9) 0.0264(10) 0.0302(10) 0.0057(8) 0.0167(9) 0.0052(7)
F18 0.0228(9) 0.0307(10) 0.0135(9) 0.0022(7) 0.0063(8) -0.0005(8)
F19 0.0207(9) 0.0260(10) 0.0152(9) -0.0008(7) 0.0059(8) -0.0016(7)
F20 0.0351(11) 0.0355(11) 0.0276(10) 0.0122(8) 0.0214(9) 0.0072(9)
F21 0.0246(10) 0.0291(10) 0.0351(11) 0.0092(8) 0.0136(9) 0.0109(8)
C45 0.0230(16) 0.0215(16) 0.0247(17) -0.0027(13) 0.0092(15) -0.0008(13)
F22A 0.0368(14) 0.0298(13) 0.0451(15) -0.0067(11) 0.0313(13) -0.0040(10)
C43 0.0212(15) 0.0223(15) 0.0212(16) -0.0040(12) 0.0082(14) 0.0004(12)
F22B 0.045(9) 0.043(9) 0.060(10) -0.011(7) 0.036(8) -0.021(7)
F23 0.0248(10) 0.0285(10) 0.0241(10) -0.0095(8) 0.0033(9) -0.0084(8)
N1 0.0241(13) 0.0192(13) 0.0165(13) 0.0000(10) 0.0085(12) 0.0019(10)
P1 0.0163(4) 0.0137(3) 0.0139(4) 0.0003(3) 0.0047(3) 0.0009(3)
P2 0.0168(4) 0.0168(4) 0.0131(4) -0.0004(3) 0.0069(3) 0.0006(3)
Pt1 0.01752(6) 0.01321(6) 0.01203(6) -0.00069(4) 0.00529(5) 0.00112(4)

loop_
_atom_type_symbol
_atom_type_description
_atom_type_scat_dispersion_real
_atom_type_scat_dispersion_imag
_atom_type_scat_source
C C 0.0033 0.0016 'International Tables Vol C Tables 4.2.6.8 and 6.1.1.4'
H H 0.0000 0.0000 'International Tables Vol C Tables 4.2.6.8 and 6.1.1.4'
B B 0.0013 0.0007 'International Tables Vol C Tables 4.2.6.8 and 6.1.1.4'
F F 0.0171 0.0103 'International Tables Vol C Tables 4.2.6.8 and 6.1.1.4'
N N 0.0061 0.0033 'International Tables Vol C Tables 4.2.6.8 and 6.1.1.4'
P P 0.1023 0.0942 'International Tables Vol C Tables 4.2.6.8 and 6.1.1.4'
Pt Pt -1.7033 8.3905 'International Tables Vol C Tables 4.2.6.8 and 6.1.1.4'

loop_
_geom_angle_atom_site_label_1
_geom_angle_atom_site_label_2
_geom_angle_atom_site_label_3
_geom_angle
C5 B1 C13 114.2(2)
C5 B1 C7 101.8(2)
C13 B1 C7 113.8(2)
C5 B1 C23 114.2(2)
C13 B1 C23 99.7(2)
C7 B1 C23 113.7(2)
F4 C1 C4 114.6(3)
F4 C1 C5 121.1(3)
C4 C1 C5 124.3(3)
F5 C2 C4 120.5(3)
F5 C2 C3 120.7(3)
C4 C2 C3 118.8(3)
F6 C3 C6 120.9(3)
F6 C3 C2 120.0(3)
C6 C3 C2 119.0(3)
F8 C4 C2 119.6(3)
F8 C4 C1 120.5(3)
C2 C4 C1 119.9(3)
C1 C5 C6 112.9(3)
C1 C5 B1 127.0(3)
C6 C5 B1 119.8(3)
F7 C6 C3 116.0(3)
F7 C6 C5 118.9(3)
C3 C6 C5 125.0(3)
C9 C7 C8 113.9(3)
C9 C7 B1 126.5(3)
C8 C7 B1 119.4(3)
F3 C8 C12 115.7(3)
F3 C8 C7 119.9(3)
C12 C8 C7 124.4(3)
F17 C9 C7 121.3(3)
F17 C9 C10 115.1(3)
C7 C9 C10 123.6(3)
F16 C10 C11 119.8(3)
F16 C10 C9 120.4(3)
C11 C10 C9 119.8(3)
F1 C11 C10 120.5(3)
F1 C11 C12 120.2(3)
C10 C11 C12 119.3(3)
F2 C12 C11 120.0(3)
F2 C12 C8 121.0(3)
C11 C12 C8 119.0(3)
C14 C13 C18 112.7(3)
C14 C13 B1 128.4(3)
C18 C13 B1 118.3(3)
F18 C14 C15 115.1(3)
F18 C14 C13 120.9(3)
C15 C14 C13 124.0(3)
F20 C15 C16 119.2(3)
F20 C15 C14 120.5(3)
C16 C15 C14 120.3(3)
F9 C16 C15 120.9(3)
F9 C16 C17 120.8(3)
C15 C16 C17 118.2(3)
F10 C17 C18 120.5(3)
F10 C17 C16 120.3(3)
C18 C17 C16 119.2(3)
F19 C18 C17 115.5(3)
F19 C18 C13 118.9(3)
C17 C18 C13 125.6(3)
F13 C19 C22 120.8(3)
F13 C19 C20 120.4(3)
C22 C19 C20 118.8(3)
F12 C20 C19 119.8(3)
F12 C20 C21 120.3(3)
C19 C20 C21 119.9(3)
F11 C21 C20 116.6(3)
F11 C21 C23 119.4(3)
C20 C21 C23 124.0(3)
F14 C22 C19 120.1(3)
F14 C22 C24 120.2(3)
C19 C22 C24 119.7(3)
C24 C23 C21 113.2(3)
C24 C23 B1 127.3(3)
C21 C23 B1 118.8(3)
F15 C24 C22 114.8(3)
F15 C24 C23 120.9(3)
C22 C24 C23 124.4(3)
C26 C25 C30 118.3(3)
C26 C25 H25 120.8
C30 C25 H25 120.8
F23 C26 C25 118.8(3)
F23 C26 C27 118.4(3)
C25 C26 C27 122.8(3)
C26 C27 C28 119.0(3)
C26 C27 H27 120.5
C28 C27 H27 120.5
C27 C28 C29 118.8(3)
C27 C28 P1 122.4(2)
C29 C28 P1 117.9(2)
C30 C29 C28 120.9(3)
C30 C29 N1 123.3(3)
C28 C29 N1 115.8(2)
C29 C30 C25 119.9(3)
C29 C30 H30 120.1
C25 C30 H30 120.1
C32 C31 C36 120.8(3)
C32 C31 N1 120.1(3)
C36 C31 N1 118.5(3)
C33 C32 C31 120.0(3)
C33 C32 H32 120.0
C31 C32 H32 120.0
C34 C33 C32 118.8(3)
C34 C33 H33 120.6
C32 C33 H33 120.6
F21 C34 C33 118.8(3)
F21 C34 C35 118.5(3)
C33 C34 C35 122.7(3)
C34 C35 C36 119.2(3)
C34 C35 H35 120.4
C36 C35 H35 120.4
C31 C36 C35 118.5(3)
C31 C36 P2 118.4(2)
C35 C36 P2 123.0(2)
C38 C37 C39 112.6(3)
C38 C37 P2 109.0(2)
C39 C37 P2 110.1(2)
C38 C37 H37 108.3
C39 C37 H37 108.3
P2 C37 H37 108.3
C37 C38 H38A 109.5
C37 C38 H38B 109.5
H38A C38 H38B 109.5
C37 C38 H38C 109.5
H38A C38 H38C 109.5
H38B C38 H38C 109.5
C37 C39 H39A 109.5
C37 C39 H39B 109.5
H39A C39 H39B 109.5
C37 C39 H39C 109.5
H39A C39 H39C 109.5
H39B C39 H39C 109.5
C42 C40 C41 111.2(3)
C42 C40 P2 113.4(2)
C41 C40 P2 109.9(2)
C42 C40 H40 107.4
C41 C40 H40 107.4
P2 C40 H40 107.4
C40 C41 H41A 109.5
C40 C41 H41B 109.5
H41A C41 H41B 109.5
C40 C41 H41C 109.5
H41A C41 H41C 109.5
H41B C41 H41C 109.5
C40 C42 H42A 109.5
C40 C42 H42B 109.5
H42A C42 H42B 109.5
C40 C42 H42C 109.5
H42A C42 H42C 109.5
H42B C42 H42C 109.5
C43 C44 C45 114.6(3)
C43 C44 Pt1 126.7(2)
C45 C44 Pt1 118.7(2)
C47 C46 C45 119.6(3)
C47 C46 H46 120.2
C45 C46 H46 120.2
C48 C47 C46 119.4(3)
C48 C47 H47 120.3
C46 C47 H47 120.3
C47 C48 C43 119.3(3)
C47 C48 H48 120.4
C43 C48 H48 120.4
C50 C49 C51 110.6(3)
C50 C49 P1 114.0(2)
C51 C49 P1 111.6(2)
C50 C49 H49 106.7
C51 C49 H49 106.7
P1 C49 H49 106.7
C49 C50 H50A 109.5
C49 C50 H50B 109.5
H50A C50 H50B 109.5
C49 C50 H50C 109.5
H50A C50 H50C 109.5
H50B C50 H50C 109.5
C49 C51 H51A 109.5
C49 C51 H51B 109.5
H51A C51 H51B 109.5
C49 C51 H51C 109.5
H51A C51 H51C 109.5
H51B C51 H51C 109.5
C53 C52 C54 111.6(3)
C53 C52 P1 112.1(2)
C54 C52 P1 110.2(2)
C53 C52 H52 107.6
C54 C52 H52 107.6
P1 C52 H52 107.6
C52 C53 H53A 109.5
C52 C53 H53B 109.5
H53A C53 H53B 109.5
C52 C53 H53C 109.5
H53A C53 H53C 109.5
H53B C53 H53C 109.5
C52 C54 H54A 109.5
C52 C54 H54B 109.5
H54A C54 H54B 109.5
C52 C54 H54C 109.5
H54A C54 H54C 109.5
H54B C54 H54C 109.5
F22B C45 C46 118.9(7)
F22B C45 C44 118.0(6)
C46 C45 C44 123.1(3)
C46 C45 H60A 118.4
C44 C45 H60A 118.4
F22A C43 C44 118.4(3)
F22A C43 C48 117.6(3)
C44 C43 C48 124.0(3)
C44 C43 H60B 118.0
C48 C43 H60B 118.0
C31 N1 C29 119.5(2)
C31 N1 Pt1 116.10(18)
C29 N1 Pt1 108.82(18)
C31 N1 H1 103.4
C29 N1 H1 103.4
Pt1 N1 H1 103.4
C49 P1 C52 106.21(14)
C49 P1 C28 110.15(14)
C52 P1 C28 103.26(14)
C49 P1 Pt1 120.22(10)
C52 P1 Pt1 117.99(11)
C28 P1 Pt1 97.15(9)
C37 P2 C36 105.96(14)
C37 P2 C40 108.14(15)
C36 P2 C40 105.00(14)
C37 P2 Pt1 122.81(11)
C36 P2 Pt1 100.36(10)
C40 P2 Pt1 112.61(11)
C44 Pt1 N1 170.46(11)
C44 Pt1 P2 99.05(8)
N1 Pt1 P2 84.59(7)
C44 Pt1 P1 95.22(8)
N1 Pt1 P1 83.34(7)
P2 Pt1 P1 160.96(3)

loop_
_geom_bond_atom_site_label_1
_geom_bond_atom_site_label_2
_geom_bond_distance
B1 C5 1.648(4)
B1 C13 1.655(4)
B1 C7 1.657(4)
B1 C23 1.661(4)
C1 F4 1.368(3)
C1 C4 1.382(4)
C1 C5 1.382(4)
C2 F5 1.343(3)
C2 C4 1.370(4)
C2 C3 1.378(5)
C3 F6 1.333(3)
C3 C6 1.377(4)
C4 F8 1.362(3)
C5 C6 1.391(4)
C6 F7 1.356(3)
C7 C9 1.383(4)
C7 C8 1.389(4)
C8 F3 1.353(3)
C8 C12 1.383(4)
C9 F17 1.352(3)
C9 C10 1.389(4)
C10 F16 1.349(3)
C10 C11 1.371(4)
C11 F1 1.349(3)
C11 C12 1.376(4)
C12 F2 1.345(4)
C13 C14 1.387(4)
C13 C18 1.387(4)
C14 F18 1.350(3)
C14 C15 1.385(4)
C15 F20 1.349(3)
C15 C16 1.373(5)
C16 F9 1.342(3)
C16 C17 1.380(5)
C17 F10 1.349(3)
C17 C18 1.371(4)
C18 F19 1.359(3)
C19 F13 1.345(4)
C19 C22 1.369(5)
C19 C20 1.374(5)
C20 F12 1.351(4)
C20 C21 1.381(4)
C21 F11 1.350(3)
C21 C23 1.396(4)
C22 F14 1.344(4)
C22 C24 1.385(4)
C23 C24 1.386(4)
C24 F15 1.356(3)
C25 C26 1.377(4)
C25 C30 1.393(4)
C25 H25 0.9300
C26 F23 1.354(3)
C26 C27 1.380(4)
C27 C28 1.387(4)
C27 H27 0.9300
C28 C29 1.405(4)
C28 P1 1.838(3)
C29 C30 1.382(4)
C29 N1 1.485(4)
C30 H30 0.9300
C31 C32 1.392(4)
C31 C36 1.396(4)
C31 N1 1.465(4)
C32 C33 1.379(4)
C32 H32 0.9300
C33 C34 1.370(4)
C33 H33 0.9300
C34 F21 1.353(3)
C34 C35 1.376(4)
C35 C36 1.398(4)
C35 H35 0.9300
C36 P2 1.830(3)
C37 C38 1.525(5)
C37 C39 1.536(5)
C37 P2 1.825(3)
C37 H37 0.9800
C38 H38A 0.9600
C38 H38B 0.9600
C38 H38C 0.9600
C39 H39A 0.9600
C39 H39B 0.9600
C39 H39C 0.9600
C40 C42 1.524(4)
C40 C41 1.541(5)
C40 P2 1.851(3)
C40 H40 0.9800
C41 H41A 0.9600
C41 H41B 0.9600
C41 H41C 0.9600
C42 H42A 0.9600
C42 H42B 0.9600
C42 H42C 0.9600
C44 C43 1.383(4)
C44 C45 1.398(4)
C44 Pt1 2.012(3)
C46 C47 1.383(5)
C46 C45 1.387(4)
C46 H46 0.9300
C47 C48 1.376(5)
C47 H47 0.9300
C48 C43 1.387(4)
C48 H48 0.9300
C49 C50 1.526(4)
C49 C51 1.526(4)
C49 P1 1.828(3)
C49 H49 0.9800
C50 H50A 0.9600
C50 H50B 0.9600
C50 H50C 0.9600
C51 H51A 0.9600
C51 H51B 0.9600
C51 H51C 0.9600
C52 C53 1.534(4)
C52 C54 1.535(5)
C52 P1 1.838(3)
C52 H52 0.9800
C53 H53A 0.9600
C53 H53B 0.9600
C53 H53C 0.9600
C54 H54A 0.9600
C54 H54B 0.9600
C54 H54C 0.9600
C45 F22B 1.335(5)
C45 H60A 0.9300
F22A C43 1.347(4)
C43 H60B 0.9300
N1 Pt1 2.159(2)
N1 H1 0.9100
P1 Pt1 2.2838(8)
P2 Pt1 2.2780(8)

loop_
_geom_torsion_atom_site_label_1
_geom_torsion_atom_site_label_2
_geom_torsion_atom_site_label_3
_geom_torsion_atom_site_label_4
_geom_torsion
F5 C2 C3 F6 -0.2(5)
C4 C2 C3 F6 179.6(3)
F5 C2 C3 C6 179.9(3)
C4 C2 C3 C6 -0.3(5)
F5 C2 C4 F8 0.3(4)
C3 C2 C4 F8 -179.6(3)
F5 C2 C4 C1 179.9(3)
C3 C2 C4 C1 0.0(4)
F4 C1 C4 F8 -2.4(4)
C5 C1 C4 F8 178.0(3)
F4 C1 C4 C2 178.0(3)
C5 C1 C4 C2 -1.5(5)
F4 C1 C5 C6 -176.5(2)
C4 C1 C5 C6 3.0(4)
F4 C1 C5 B1 -2.9(4)
C4 C1 C5 B1 176.6(3)
C13 B1 C5 C1 135.5(3)
C7 B1 C5 C1 -101.4(3)
C23 B1 C5 C1 21.6(4)
C13 B1 C5 C6 -51.3(4)
C7 B1 C5 C6 71.8(3)
C23 B1 C5 C6 -165.2(3)
F6 C3 C6 F7 1.6(4)
C2 C3 C6 F7 -178.5(3)
F6 C3 C6 C5 -177.8(3)
C2 C3 C6 C5 2.1(5)
C1 C5 C6 F7 177.3(2)
B1 C5 C6 F7 3.2(4)
C1 C5 C6 C3 -3.3(4)
B1 C5 C6 C3 -177.5(3)
C5 B1 C7 C9 -102.4(3)
C13 B1 C7 C9 21.0(4)
C23 B1 C7 C9 134.3(3)
C5 B1 C7 C8 71.6(3)
C13 B1 C7 C8 -165.0(3)
C23 B1 C7 C8 -51.7(4)
C9 C7 C8 F3 177.2(3)
B1 C7 C8 F3 2.5(4)
C9 C7 C8 C12 -3.4(4)
B1 C7 C8 C12 -178.1(3)
C8 C7 C9 F17 -179.2(3)
B1 C7 C9 F17 -4.9(4)
C8 C7 C9 C10 1.9(4)
B1 C7 C9 C10 176.2(3)
F17 C9 C10 F16 0.2(4)
C7 C9 C10 F16 179.2(3)
F17 C9 C10 C11 -178.3(3)
C7 C9 C10 C11 0.7(5)
F16 C10 C11 F1 -0.3(4)
C9 C10 C11 F1 178.2(3)
F16 C10 C11 C12 179.4(3)
C9 C10 C11 C12 -2.0(4)
F1 C11 C12 F2 0.8(4)
C10 C11 C12 F2 -178.9(3)
F1 C11 C12 C8 -179.6(3)
C10 C11 C12 C8 0.7(5)
F3 C8 C12 F2 1.2(4)
C7 C8 C12 F2 -178.2(3)
F3 C8 C12 C11 -178.4(3)
C7 C8 C12 C11 2.2(5)
C5 B1 C13 C14 -19.3(4)
C7 B1 C13 C14 -135.6(3)
C23 B1 C13 C14 103.0(3)
C5 B1 C13 C18 170.6(2)
C7 B1 C13 C18 54.3(3)
C23 B1 C13 C18 -67.1(3)
C18 C13 C14 F18 177.7(2)
B1 C13 C14 F18 7.1(5)
C18 C13 C14 C15 -0.8(4)
B1 C13 C14 C15 -171.4(3)
F18 C14 C15 F20 1.0(4)
C13 C14 C15 F20 179.6(3)
F18 C14 C15 C16 -178.1(3)
C13 C14 C15 C16 0.5(5)
F20 C15 C16 F9 -1.4(4)
C14 C15 C16 F9 177.7(3)
F20 C15 C16 C17 -178.9(3)
C14 C15 C16 C17 0.2(4)
F9 C16 C17 F10 0.7(4)
C15 C16 C17 F10 178.2(3)
F9 C16 C17 C18 -178.0(3)
C15 C16 C17 C18 -0.5(4)
F10 C17 C18 F19 0.1(4)
C16 C17 C18 F19 178.8(3)
F10 C17 C18 C13 -178.6(3)
C16 C17 C18 C13 0.1(5)
C14 C13 C18 F19 -178.1(2)
B1 C13 C18 F19 -6.5(4)
C14 C13 C18 C17 0.5(4)
B1 C13 C18 C17 172.1(3)
F13 C19 C20 F12 -1.3(5)
C22 C19 C20 F12 178.8(3)
F13 C19 C20 C21 179.8(3)
C22 C19 C20 C21 -0.1(5)
F12 C20 C21 F11 -2.1(4)
C19 C20 C21 F11 176.9(3)
F12 C20 C21 C23 -179.3(3)
C19 C20 C21 C23 -0.3(5)
F13 C19 C22 F14 1.5(5)
C20 C19 C22 F14 -178.6(3)
F13 C19 C22 C24 -179.0(3)
C20 C19 C22 C24 0.9(5)
F11 C21 C23 C24 -177.2(3)
C20 C21 C23 C24 -0.1(4)
F11 C21 C23 B1 -5.8(4)
C20 C21 C23 B1 171.3(3)
C5 B1 C23 C24 -136.5(3)
C13 B1 C23 C24 101.3(3)
C7 B1 C23 C24 -20.3(4)
C5 B1 C23 C21 53.5(4)
C13 B1 C23 C21 -68.8(3)
C7 B1 C23 C21 169.7(2)
F14 C22 C24 F15 -0.3(4)
C19 C22 C24 F15 -179.8(3)
F14 C22 C24 C23 178.2(3)
C19 C22 C24 C23 -1.4(5)
C21 C23 C24 F15 179.3(3)
B1 C23 C24 F15 8.8(5)
C21 C23 C24 C22 0.9(4)
B1 C23 C24 C22 -169.6(3)
C30 C25 C26 F23 177.9(3)
C30 C25 C26 C27 -3.3(5)
F23 C26 C27 C28 -179.9(3)
C25 C26 C27 C28 1.4(5)
C26 C27 C28 C29 3.1(4)
C26 C27 C28 P1 -166.1(2)
C27 C28 C29 C30 -5.6(4)
P1 C28 C29 C30 164.0(2)
C27 C28 C29 N1 173.9(3)
P1 C28 C29 N1 -16.4(3)
C28 C29 C30 C25 3.6(5)
N1 C29 C30 C25 -175.8(3)
C26 C25 C30 C29 0.8(5)
C36 C31 C32 C33 0.6(5)
N1 C31 C32 C33 172.1(3)
C31 C32 C33 C34 -0.5(5)
C32 C33 C34 F21 -179.7(3)
C32 C33 C34 C35 0.1(5)
F21 C34 C35 C36 179.9(3)
C33 C34 C35 C36 0.1(5)
C32 C31 C36 C35 -0.4(4)
N1 C31 C36 C35 -172.0(3)
C32 C31 C36 P2 176.5(2)
N1 C31 C36 P2 4.9(4)
C34 C35 C36 C31 0.1(4)
C34 C35 C36 P2 -176.7(2)
C45 C46 C47 C48 -1.0(5)
C46 C47 C48 C43 1.3(5)
C47 C46 C45 F22B 179.6(8)
C47 C46 C45 C44 0.2(5)
C43 C44 C45 F22B -179.2(8)
Pt1 C44 C45 F22B 3.2(9)
C43 C44 C45 C46 0.2(5)
Pt1 C44 C45 C46 -177.4(3)
C45 C44 C43 F22A -179.5(3)
Pt1 C44 C43 F22A -2.1(4)
C45 C44 C43 C48 0.1(5)
Pt1 C44 C43 C48 177.5(2)
C47 C48 C43 F22A 178.7(3)
C47 C48 C43 C44 -0.9(5)
C32 C31 N1 C29 61.4(4)
C36 C31 N1 C29 -126.9(3)
C32 C31 N1 Pt1 -165.0(2)
C36 C31 N1 Pt1 6.6(3)
C30 C29 N1 C31 -3.4(4)
C28 C29 N1 C31 177.1(3)
C30 C29 N1 Pt1 -140.0(3)
C28 C29 N1 Pt1 40.5(3)
C50 C49 P1 C52 -57.2(3)
C51 C49 P1 C52 176.6(2)
C50 C49 P1 C28 54.0(3)
C51 C49 P1 C28 -72.3(2)
C50 C49 P1 Pt1 165.5(2)
C51 C49 P1 Pt1 39.3(3)
C53 C52 P1 C49 -56.1(3)
C54 C52 P1 C49 178.9(2)
C53 C52 P1 C28 -172.0(2)
C54 C52 P1 C28 63.0(2)
C53 C52 P1 Pt1 82.3(2)
C54 C52 P1 Pt1 -42.7(3)
C27 C28 P1 C49 -78.3(3)
C29 C28 P1 C49 112.5(2)
C27 C28 P1 C52 34.8(3)
C29 C28 P1 C52 -134.5(2)
C27 C28 P1 Pt1 155.8(2)
C29 C28 P1 Pt1 -13.4(2)
C38 C37 P2 C36 67.8(3)
C39 C37 P2 C36 -168.3(2)
C38 C37 P2 C40 179.9(2)
C39 C37 P2 C40 -56.1(3)
C38 C37 P2 Pt1 -46.2(3)
C39 C37 P2 Pt1 77.7(3)
C31 C36 P2 C37 -141.1(2)
C35 C36 P2 C37 35.6(3)
C31 C36 P2 C40 104.5(2)
C35 C36 P2 C40 -78.7(3)
C31 C36 P2 Pt1 -12.4(2)
C35 C36 P2 Pt1 164.3(2)
C42 C40 P2 C37 -52.7(3)
C41 C40 P2 C37 -177.8(2)
C42 C40 P2 C36 60.1(3)
C41 C40 P2 C36 -65.0(3)
C42 C40 P2 Pt1 168.4(2)
C41 C40 P2 Pt1 43.2(3)
C43 C44 Pt1 P2 -61.9(3)
C45 C44 Pt1 P2 115.3(2)
C43 C44 Pt1 P1 105.4(3)
C45 C44 Pt1 P1 -77.3(2)
C31 N1 Pt1 P2 -11.6(2)
C29 N1 Pt1 P2 126.63(18)
C31 N1 Pt1 P1 -176.8(2)
C29 N1 Pt1 P1 -38.62(17)
C37 P2 Pt1 C44 -43.02(16)
C36 P2 Pt1 C44 -159.79(13)
C40 P2 Pt1 C44 89.03(14)
C37 P2 Pt1 N1 128.09(15)
C36 P2 Pt1 N1 11.31(12)
C40 P2 Pt1 N1 -99.87(13)
C37 P2 Pt1 P1 178.91(14)
C36 P2 Pt1 P1 62.14(13)
C40 P2 Pt1 P1 -49.04(15)
C49 P1 Pt1 C44 77.82(15)
C52 P1 Pt1 C44 -54.65(15)
C28 P1 Pt1 C44 -163.82(13)
C49 P1 Pt1 N1 -92.69(14)
C52 P1 Pt1 N1 134.84(14)
C28 P1 Pt1 N1 25.66(12)
C49 P1 Pt1 P2 -143.68(13)
C52 P1 Pt1 P2 83.85(15)
C28 P1 Pt1 P2 -25.33(14)
